data_4064524
loop_
_publ_author_name
'Utepova, Irina A.'
'Musikhina, Alexandra A.'
'Chupakhin, Oleg N.'
'Slepukhin, Pavel A.'

_publ_section_title
;
 New Approach to the Synthesis of Azinylcymantrenes
;
_journal_issue 11
_journal_name_full Organometallics
_journal_page_first 3047
_journal_paper_doi 10.1021/om200159f
_journal_volume 30
_journal_year 2011
_chemical_formula_moiety 'C25 H20 Mn N3 O3'
_chemical_formula_sum 'C25 H20 Mn N3 O3'
_chemical_formula_weight 465.38
_chemical_name_systematic
; 
 ? 
;
_space_group_IT_number 14
_symmetry_cell_setting monoclinic
_symmetry_space_group_name_Hall '-P 2ybc'
_symmetry_space_group_name_H-M 'P 1 21/c 1'
_atom_sites_solution_hydrogens geom
_atom_sites_solution_primary direct
_atom_sites_solution_secondary difmap
_audit_creation_method SHELXL-97
_cell_angle_alpha 90.00
_cell_angle_beta 101.833(5)
_cell_angle_gamma 90.00
_cell_formula_units_Z 4
_cell_length_a 17.2740(13)
_cell_length_b 10.3238(8)
_cell_length_c 12.4326(6)
_cell_measurement_reflns_used 4320
_cell_measurement_temperature 120(2)
_cell_measurement_theta_max 30.54
_cell_measurement_theta_min 2.71
_cell_volume 2170.0(3)
_computing_cell_refinement
;
CrysAlis RED, Oxford Diffraction Ltd.,
Version 1.171.29.9 (release 23-03-2006 CrysAlis171 .NET)
(compiled Mar 23 2006,23:39:28)
;
_computing_data_collection
;
CrysAlis CCD, Oxford Diffraction Ltd.,
Version 1.171.29.9 (release 23-03-2006 CrysAlis171 .NET)
(compiled Mar 23 2006,23:39:28)
;
_computing_data_reduction
;
CrysAlis RED, Oxford Diffraction Ltd.,
Version 1.171.29.9 (release 23-03-2006 CrysAlis171 .NET)
(compiled Mar 23 2006,23:39:28)
;
_computing_molecular_graphics 'Bruker SHELXTL'
_computing_publication_material 'Bruker SHELXTL'
_computing_structure_refinement 'SHELXL-97 (Sheldrick, 1997)'
_computing_structure_solution 'SHELXS-97 (Sheldrick, 1990)'
_diffrn_ambient_temperature 120(2)
_diffrn_measured_fraction_theta_full 0.987
_diffrn_measured_fraction_theta_max 0.974
_diffrn_measurement_device_type 'Xcalibur 3 CCD'
_diffrn_measurement_method 'phi and omega scans'
_diffrn_radiation_monochromator graphite
_diffrn_radiation_source 'fine-focus sealed tube'
_diffrn_radiation_type MoK\a
_diffrn_radiation_wavelength 0.71073
_diffrn_reflns_av_R_equivalents 0.0259
_diffrn_reflns_av_sigmaI/netI 0.0588
_diffrn_reflns_limit_h_max 24
_diffrn_reflns_limit_h_min -22
_diffrn_reflns_limit_k_max 12
_diffrn_reflns_limit_k_min -14
_diffrn_reflns_limit_l_max 17
_diffrn_reflns_limit_l_min -10
_diffrn_reflns_number 13685
_diffrn_reflns_theta_full 26.00
_diffrn_reflns_theta_max 30.54
_diffrn_reflns_theta_min 2.71
_diffrn_standards_decay_% 0
_diffrn_standards_interval_count 0
_diffrn_standards_interval_time 0
_diffrn_standards_number 0
_exptl_absorpt_coefficient_mu 0.641
_exptl_absorpt_correction_T_max 0.913
_exptl_absorpt_correction_T_min 0.781
_exptl_absorpt_correction_type analytical
_exptl_absorpt_process_details
;
CrysAlis RED, Oxford Diffraction Ltd.,
Version 1.171.29.9 (release 23-03-2006 CrysAlis171 .NET)
(compiled Mar 23 2006,23:39:28)
Analytical numeric absorption correction using a multifaceted crystal
model based on expressions derived by R.C. Clark & J.S. Reid.
(Clark, R. C. & Reid, J. S. (1995). Acta Cryst. A51, 887-897)
;
_exptl_crystal_colour yellow
_exptl_crystal_density_diffrn 1.424
_exptl_crystal_density_method 'not measured'
_exptl_crystal_description prism
_exptl_crystal_F_000 960
_exptl_crystal_size_max 0.2621
_exptl_crystal_size_mid 0.1335
_exptl_crystal_size_min 0.0705
_refine_diff_density_max 0.462
_refine_diff_density_min -0.536
_refine_diff_density_rms 0.062
_refine_ls_extinction_method none
_refine_ls_goodness_of_fit_ref 1.000
_refine_ls_hydrogen_treatment constr
_refine_ls_matrix_type full
_refine_ls_number_parameters 289
_refine_ls_number_reflns 6475
_refine_ls_number_restraints 0
_refine_ls_restrained_S_all 1.000
_refine_ls_R_factor_all 0.0620
_refine_ls_R_factor_gt 0.0337
_refine_ls_shift/su_max 0.000
_refine_ls_shift/su_mean 0.000
_refine_ls_structure_factor_coef Fsqd
_refine_ls_weighting_details 'calc w=1/[\s^2^(Fo^2^)+(0.0328P)^2^+0.0000P] where P=(Fo^2^+2Fc^2^)/3'
_refine_ls_weighting_scheme calc
_refine_ls_wR_factor_gt 0.0710
_refine_ls_wR_factor_ref 0.0749
_reflns_number_gt 4320
_reflns_number_total 6475
_reflns_threshold_expression >2sigma(I)
_cod_data_source_file om200159f_si_002.cif
_cod_data_source_block dc5
_cod_depositor_comments
;
The following automatic conversions were performed:

'_symmetry_cell_setting' value 'Monoclinic' changed to 'monoclinic'
according to /home/saulius/struct/CIF-dictionaries/cif_core.dic
dictionary named 'cif_core.dic' version 2.4.1 from 2010-06-29.

Automatic conversion script
Id: cif_fix_values 1715 2011-07-08 13:25:40Z adriana 
;
_cod_original_sg_symbol_Hall -P2ybc
_cod_original_sg_symbol_H-M P2(1)/c
_cod_database_code 4064524

loop_
_symmetry_equiv_pos_as_xyz
'x, y, z'
'-x, y+1/2, -z+1/2'
'-x, -y, -z'
'x, -y-1/2, z-1/2'

loop_
_atom_site_label
_atom_site_type_symbol
_atom_site_fract_x
_atom_site_fract_y
_atom_site_fract_z
_atom_site_U_iso_or_equiv
_atom_site_adp_type
_atom_site_occupancy
_atom_site_symmetry_multiplicity
_atom_site_calc_flag
_atom_site_refinement_flags
Mn1 Mn 0.086221(12) 0.21522(2) 0.387354(17) 0.01450(6) Uani 1 1 d .
O1 O -0.08744(6) 0.20600(12) 0.33382(10) 0.0345(3) Uani 1 1 d .
N2 N 0.31203(7) 0.20674(11) 0.68450(9) 0.0160(2) Uani 1 1 d .
O2 O 0.07683(7) 0.40301(12) 0.56193(9) 0.0347(3) Uani 1 1 d .
N3 N 0.34723(7) 0.14843(11) 0.51857(9) 0.0134(2) Uani 1 1 d .
C6 C 0.28161(8) 0.22798(13) 0.45852(10) 0.0125(3) Uani 1 1 d .
H6A H 0.2958 0.2601 0.3910 0.015 Uiso 1 1 calc R
C7 C 0.27520(8) 0.34249(14) 0.53286(11) 0.0140(3) Uani 1 1 d .
C19 C 0.41760(9) -0.21125(15) 0.69458(13) 0.0241(3) Uani 1 1 d .
H19A H 0.4099 -0.2934 0.6635 0.029 Uiso 1 1 calc R
C15 C 0.39076(8) 0.01715(14) 0.68489(11) 0.0149(3) Uani 1 1 d .
C8 C 0.25738(8) 0.47441(14) 0.48807(11) 0.0146(3) Uani 1 1 d .
N1 N 0.28743(7) 0.32719(11) 0.63771(9) 0.0161(3) Uani 1 1 d .
O3 O 0.08340(7) 0.41413(11) 0.21778(10) 0.0338(3) Uani 1 1 d .
C21 C 0.41101(8) 0.11228(14) 0.46338(11) 0.0164(3) Uani 1 1 d .
H21A H 0.4530 0.0718 0.5165 0.020 Uiso 1 1 calc R
H21B H 0.4324 0.1903 0.4372 0.020 Uiso 1 1 calc R
C25 C -0.01963(9) 0.20798(15) 0.35425(12) 0.0207(3) Uani 1 1 d .
C17 C 0.47551(9) -0.07397(16) 0.84482(12) 0.0242(4) Uani 1 1 d .
H17A H 0.5078 -0.0635 0.9140 0.029 Uiso 1 1 calc R
C22 C 0.38586(9) 0.02067(15) 0.36721(11) 0.0227(3) Uani 1 1 d .
H22A H 0.4305 0.0012 0.3351 0.034 Uiso 1 1 calc R
H22B H 0.3453 0.0608 0.3131 0.034 Uiso 1 1 calc R
H22C H 0.3658 -0.0579 0.3925 0.034 Uiso 1 1 calc R
C13 C 0.26164(9) 0.50511(14) 0.38006(12) 0.0182(3) Uani 1 1 d .
H13A H 0.2748 0.4414 0.3340 0.022 Uiso 1 1 calc R
C11 C 0.22519(9) 0.72552(15) 0.40709(13) 0.0238(3) Uani 1 1 d .
H11A H 0.2147 0.8091 0.3802 0.029 Uiso 1 1 calc R
C24 C 0.08503(9) 0.33803(15) 0.28606(13) 0.0211(3) Uani 1 1 d .
C20 C 0.38137(9) -0.10536(14) 0.63802(12) 0.0192(3) Uani 1 1 d .
H20A H 0.3504 -0.1161 0.5680 0.023 Uiso 1 1 calc R
C1 C 0.17132(8) 0.10801(13) 0.31971(12) 0.0156(3) Uani 1 1 d .
H1A H 0.1899 0.1304 0.2527 0.019 Uiso 1 1 calc R
C16 C 0.43776(8) 0.03210(15) 0.78949(11) 0.0189(3) Uani 1 1 d .
H16A H 0.4438 0.1135 0.8222 0.023 Uiso 1 1 calc R
C9 C 0.23625(9) 0.57199(14) 0.55471(12) 0.0202(3) Uani 1 1 d .
H9A H 0.2333 0.5535 0.6270 0.024 Uiso 1 1 calc R
C23 C 0.08121(9) 0.33079(16) 0.49320(12) 0.0216(3) Uani 1 1 d .
C12 C 0.24626(9) 0.63050(15) 0.34131(13) 0.0231(3) Uani 1 1 d .
H12A H 0.2503 0.6505 0.2697 0.028 Uiso 1 1 calc R
C14 C 0.34856(8) 0.13057(14) 0.62712(11) 0.0144(3) Uani 1 1 d .
C5 C 0.20659(8) 0.14984(13) 0.42824(11) 0.0134(3) Uani 1 1 d .
C18 C 0.46540(10) -0.19543(16) 0.79751(13) 0.0261(4) Uani 1 1 d .
H18A H 0.4907 -0.2667 0.8349 0.031 Uiso 1 1 calc R
C3 C 0.10118(9) 0.01649(14) 0.43753(12) 0.0212(3) Uani 1 1 d .
H3A H 0.0629 -0.0363 0.4664 0.025 Uiso 1 1 calc R
C10 C 0.21979(9) 0.69564(14) 0.51386(13) 0.0234(3) Uani 1 1 d .
H10A H 0.2049 0.7594 0.5585 0.028 Uiso 1 1 calc R
C4 C 0.16239(9) 0.09157(14) 0.50043(12) 0.0184(3) Uani 1 1 d .
H4A H 0.1737 0.1000 0.5806 0.022 Uiso 1 1 calc R
C2 C 0.10640(9) 0.02781(14) 0.32495(12) 0.0193(3) Uani 1 1 d .
H2A H 0.0725 -0.0161 0.2628 0.023 Uiso 1 1 calc R

loop_
_atom_site_aniso_label
_atom_site_aniso_U_11
_atom_site_aniso_U_22
_atom_site_aniso_U_33
_atom_site_aniso_U_23
_atom_site_aniso_U_13
_atom_site_aniso_U_12
Mn1 0.01204(10) 0.01711(11) 0.01442(11) 0.00071(9) 0.00288(7) 0.00165(9)
O1 0.0147(5) 0.0406(7) 0.0471(7) -0.0055(6) 0.0034(5) -0.0003(5)
N2 0.0179(6) 0.0173(6) 0.0129(5) 0.0009(5) 0.0032(4) 0.0030(5)
O2 0.0318(7) 0.0425(8) 0.0285(6) -0.0138(6) 0.0029(5) 0.0079(6)
N3 0.0124(5) 0.0153(6) 0.0129(5) 0.0014(5) 0.0033(4) 0.0048(5)
C6 0.0137(6) 0.0132(7) 0.0110(6) 0.0020(5) 0.0031(5) 0.0038(6)
C7 0.0114(6) 0.0158(7) 0.0151(7) -0.0009(5) 0.0038(5) 0.0000(6)
C19 0.0272(8) 0.0161(7) 0.0290(8) 0.0018(7) 0.0055(6) 0.0013(7)
C15 0.0131(6) 0.0181(7) 0.0147(7) 0.0038(6) 0.0053(5) 0.0010(6)
C8 0.0106(6) 0.0158(7) 0.0171(7) -0.0002(6) 0.0017(5) 0.0014(6)
N1 0.0169(6) 0.0165(6) 0.0153(6) 0.0006(5) 0.0043(5) 0.0030(5)
O3 0.0360(7) 0.0330(7) 0.0358(7) 0.0171(6) 0.0156(6) 0.0126(6)
C21 0.0137(6) 0.0198(7) 0.0167(7) 0.0032(6) 0.0055(5) 0.0046(6)
C25 0.0200(7) 0.0216(8) 0.0212(7) -0.0016(6) 0.0054(6) 0.0008(7)
C17 0.0233(8) 0.0310(9) 0.0168(7) 0.0041(6) 0.0002(6) 0.0053(7)
C22 0.0244(8) 0.0278(8) 0.0161(7) -0.0009(6) 0.0047(6) 0.0086(7)
C13 0.0197(7) 0.0179(7) 0.0174(7) 0.0001(6) 0.0051(6) 0.0043(6)
C11 0.0230(8) 0.0156(8) 0.0318(8) 0.0033(7) 0.0033(7) 0.0034(7)
C24 0.0164(7) 0.0231(8) 0.0249(8) -0.0001(7) 0.0066(6) 0.0053(6)
C20 0.0190(7) 0.0213(8) 0.0167(7) 0.0020(6) 0.0021(6) 0.0002(6)
C1 0.0152(7) 0.0148(7) 0.0169(7) -0.0015(5) 0.0035(5) 0.0026(6)
C16 0.0186(7) 0.0219(8) 0.0161(7) 0.0007(6) 0.0031(6) 0.0020(6)
C9 0.0232(8) 0.0195(8) 0.0184(7) -0.0022(6) 0.0057(6) 0.0025(6)
C23 0.0164(7) 0.0263(8) 0.0209(8) 0.0004(7) 0.0010(6) 0.0041(6)
C12 0.0261(8) 0.0237(8) 0.0203(7) 0.0067(6) 0.0067(6) 0.0036(7)
C14 0.0122(6) 0.0168(7) 0.0136(6) 0.0000(5) 0.0014(5) -0.0001(6)
C5 0.0129(6) 0.0130(7) 0.0144(6) 0.0004(5) 0.0027(5) 0.0037(5)
C18 0.0266(8) 0.0256(9) 0.0256(8) 0.0112(7) 0.0046(7) 0.0089(7)
C3 0.0187(7) 0.0173(8) 0.0283(8) 0.0079(6) 0.0064(6) 0.0013(6)
C10 0.0269(8) 0.0167(8) 0.0271(8) -0.0049(6) 0.0065(7) 0.0029(7)
C4 0.0163(7) 0.0210(8) 0.0184(7) 0.0046(6) 0.0046(6) 0.0038(6)
C2 0.0175(7) 0.0149(7) 0.0247(8) -0.0031(6) 0.0024(6) 0.0007(6)

loop_
_atom_type_symbol
_atom_type_description
_atom_type_scat_dispersion_real
_atom_type_scat_dispersion_imag
_atom_type_scat_source
C C 0.0033 0.0016 'International Tables Vol C Tables 4.2.6.8 and 6.1.1.4'
H H 0.0000 0.0000 'International Tables Vol C Tables 4.2.6.8 and 6.1.1.4'
N N 0.0061 0.0033 'International Tables Vol C Tables 4.2.6.8 and 6.1.1.4'
O O 0.0106 0.0060 'International Tables Vol C Tables 4.2.6.8 and 6.1.1.4'
Mn Mn 0.3368 0.7283 'International Tables Vol C Tables 4.2.6.8 and 6.1.1.4'

loop_
_geom_angle_atom_site_label_1
_geom_angle_atom_site_label_2
_geom_angle_atom_site_label_3
_geom_angle
C24 Mn1 C25 90.23(7)
C24 Mn1 C23 92.86(7)
C25 Mn1 C23 89.76(7)
C24 Mn1 C2 111.46(6)
C25 Mn1 C2 96.51(6)
C23 Mn1 C2 154.77(6)
C24 Mn1 C5 105.14(6)
C25 Mn1 C5 159.24(6)
C23 Mn1 C5 103.06(6)
C2 Mn1 C5 65.13(5)
C24 Mn1 C4 143.54(6)
C25 Mn1 C4 125.96(6)
C23 Mn1 C4 91.75(6)
C2 Mn1 C4 64.83(6)
C5 Mn1 C4 38.85(5)
C24 Mn1 C3 150.28(7)
C25 Mn1 C3 94.78(7)
C23 Mn1 C3 116.39(7)
C2 Mn1 C3 38.88(6)
C5 Mn1 C3 64.98(6)
C4 Mn1 C3 38.46(5)
C24 Mn1 C1 89.98(6)
C25 Mn1 C1 129.62(6)
C23 Mn1 C1 140.53(6)
C2 Mn1 C1 38.32(5)
C5 Mn1 C1 38.90(5)
C4 Mn1 C1 64.61(6)
C3 Mn1 C1 64.47(6)
C14 N2 N1 116.51(11)
C14 N3 C21 124.86(11)
C14 N3 C6 115.72(11)
C21 N3 C6 118.72(11)
N3 C6 C5 111.17(11)
N3 C6 C7 105.68(10)
C5 C6 C7 113.73(11)
N3 C6 H6A 108.7
C5 C6 H6A 108.7
C7 C6 H6A 108.7
N1 C7 C8 118.20(12)
N1 C7 C6 120.24(12)
C8 C7 C6 121.53(11)
C18 C19 C20 120.05(15)
C18 C19 H19A 120.0
C20 C19 H19A 120.0
C16 C15 C20 119.23(13)
C16 C15 C14 119.90(13)
C20 C15 C14 120.81(12)
C13 C8 C9 118.52(13)
C13 C8 C7 121.53(13)
C9 C8 C7 119.94(13)
C7 N1 N2 120.15(12)
N3 C21 C22 114.08(12)
N3 C21 H21A 108.7
C22 C21 H21A 108.7
N3 C21 H21B 108.7
C22 C21 H21B 108.7
H21A C21 H21B 107.6
O1 C25 Mn1 178.55(15)
C18 C17 C16 120.10(13)
C18 C17 H17A 120.0
C16 C17 H17A 120.0
C21 C22 H22A 109.5
C21 C22 H22B 109.5
H22A C22 H22B 109.5
C21 C22 H22C 109.5
H22A C22 H22C 109.5
H22B C22 H22C 109.5
C8 C13 C12 120.10(14)
C8 C13 H13A 120.0
C12 C13 H13A 120.0
C12 C11 C10 119.34(14)
C12 C11 H11A 120.3
C10 C11 H11A 120.3
O3 C24 Mn1 177.58(14)
C19 C20 C15 120.45(13)
C19 C20 H20A 119.8
C15 C20 H20A 119.8
C2 C1 C5 108.90(13)
C2 C1 Mn1 70.64(9)
C5 C1 Mn1 70.58(8)
C2 C1 H1A 125.5
C5 C1 H1A 125.5
Mn1 C1 H1A 125.5
C17 C16 C15 120.10(14)
C17 C16 H16A 120.0
C15 C16 H16A 120.0
C10 C9 C8 120.42(14)
C10 C9 H9A 119.8
C8 C9 H9A 119.8
O2 C23 Mn1 178.43(16)
C11 C12 C13 120.99(14)
C11 C12 H12A 119.5
C13 C12 H12A 119.5
N2 C14 N3 123.29(12)
N2 C14 C15 117.03(12)
N3 C14 C15 119.64(12)
C1 C5 C4 106.70(12)
C1 C5 C6 125.17(13)
C4 C5 C6 127.79(12)
C1 C5 Mn1 70.52(8)
C4 C5 Mn1 70.35(8)
C6 C5 Mn1 129.24(9)
C19 C18 C17 120.05(14)
C19 C18 H18A 120.0
C17 C18 H18A 120.0
C4 C3 C2 107.93(14)
C4 C3 Mn1 70.59(8)
C2 C3 Mn1 70.37(8)
C4 C3 H3A 126.0
C2 C3 H3A 126.0
Mn1 C3 H3A 126.0
C11 C10 C9 120.60(14)
C11 C10 H10A 119.7
C9 C10 H10A 119.7
C3 C4 C5 108.67(13)
C3 C4 Mn1 70.95(8)
C5 C4 Mn1 70.80(8)
C3 C4 H4A 125.7
C5 C4 H4A 125.7
Mn1 C4 H4A 125.7
C1 C2 C3 107.79(13)
C1 C2 Mn1 71.04(8)
C3 C2 Mn1 70.75(9)
C1 C2 H2A 126.1
C3 C2 H2A 126.1
Mn1 C2 H2A 126.1

loop_
_geom_bond_atom_site_label_1
_geom_bond_atom_site_label_2
_geom_bond_distance
Mn1 C24 1.7841(16)
Mn1 C25 1.7915(15)
Mn1 C23 1.7914(16)
Mn1 C2 2.1396(15)
Mn1 C5 2.1456(13)
Mn1 C4 2.1398(14)
Mn1 C3 2.1446(15)
Mn1 C1 2.1448(15)
O1 C25 1.1468(18)
N2 C14 1.3077(18)
N2 N1 1.4014(16)
O2 C23 1.1481(18)
N3 C14 1.3577(17)
N3 C21 1.4607(18)
N3 C6 1.4729(16)
C6 C5 1.5073(19)
C6 C7 1.5186(19)
C6 H6A 0.9800
C7 N1 1.2868(17)
C7 C8 1.4797(19)
C19 C18 1.383(2)
C19 C20 1.379(2)
C19 H19A 0.9300
C15 C16 1.3932(19)
C15 C20 1.388(2)
C15 C14 1.4844(19)
C8 C13 1.396(2)
C8 C9 1.400(2)
O3 C24 1.1529(19)
C21 C22 1.517(2)
C21 H21A 0.9700
C21 H21B 0.9700
C17 C18 1.381(2)
C17 C16 1.383(2)
C17 H17A 0.9300
C22 H22A 0.9600
C22 H22B 0.9600
C22 H22C 0.9600
C13 C12 1.388(2)
C13 H13A 0.9300
C11 C12 1.373(2)
C11 C10 1.385(2)
C11 H11A 0.9300
C20 H20A 0.9300
C1 C2 1.406(2)
C1 C5 1.4287(19)
C1 H1A 0.9800
C16 H16A 0.9300
C9 C10 1.382(2)
C9 H9A 0.9300
C12 H12A 0.9300
C5 C4 1.425(2)
C18 H18A 0.9300
C3 C4 1.411(2)
C3 C2 1.426(2)
C3 H3A 0.9800
C10 H10A 0.9300
C4 H4A 0.9800
C2 H2A 0.9800
